data_1008713
loop_
_publ_author_name
'Chaillout, C'
'Chmaissen, O'
'Capponi, J J'
'Fournier, T'
'McIntyre, G J'
'Marezio, M'

_publ_section_title
;
The structure of superconducting Pb2 Sr2 Y0.73 Ca0.27 Cu3 O8 by single-
crystal neutron diffraction
;
_journal_coden_ASTM PHYCE6
_journal_name_full 'Physica C (Amsterdam) (152,1988-)'
_journal_page_first 293
_journal_page_last 300
_journal_paper_doi 10.1016/0921-4534(91)90600-4
_journal_volume 175
_journal_year 1991
_chemical_formula_analytical 'Pb2.03 Sr1.93 Y0.65 Ca0.43 Cu3 O8'
_chemical_formula_structural 'Pb2 Sr1.968 (Y0.73 Ca0.27) Cu2.969 O7.73'
_chemical_formula_sum 'Ca0.27 Cu2.969 O7.73 Pb2 Sr1.968 Y0.73'
_chemical_name_systematic
;
Lead strontium yttrium calcium copper oxide (2/1.97/0.7/0.3/2.97/7.7)
;
_space_group_IT_number 53
_symmetry_cell_setting orthorhombic
_symmetry_Int_Tables_number 53
_symmetry_space_group_name_Hall '-P 2ab 2'
_symmetry_space_group_name_H-M 'P m a n'
_cell_angle_alpha 90
_cell_angle_beta 90
_cell_angle_gamma 90
_cell_formula_units_Z 2
_cell_length_a 5.3835(8)
_cell_length_b 5.4091(8)
_cell_length_c 15.784(2)
_cell_volume 459.6
_refine_ls_R_factor_all 0.063
_cod_original_formula_sum 'Ca.27 Cu2.969 O7.73 Pb2 Sr1.968 Y.73'
_cod_database_code 1008713

loop_
_symmetry_equiv_pos_as_xyz
x,y,z
x,-y,-z
1/2-x,1/2-y,z
1/2-x,1/2+y,-z
-x,-y,-z
-x,y,z
1/2+x,1/2+y,-z
1/2+x,1/2-y,z

loop_
_atom_site_aniso_label
_atom_site_aniso_U_11
_atom_site_aniso_U_12
_atom_site_aniso_U_13
_atom_site_aniso_U_22
_atom_site_aniso_U_23
_atom_site_aniso_U_33
Pb1 0.020(1) 0. 0. 0.013(1) -0.002(1) 0.0060(2)
Sr1 0.011(1) 0. 0. 0.007(1) 0.006(1) 0.0083(4)
Ca1 0.013(2) 0. 0. 0.003(1) 0.006(1) 0.0066(5)
Y1 0.013(2) 0. 0. 0.003(1) 0.006(1) 0.0066(5)
Cu1 0.16(2) 0. 0. 0.018(2) 0.002(1) 0.0095(5)
Cu2 0.006(1) 0. 0. 0.018(9) 0.003(1) 0.0084(3)
O1 0.012(2) 0. 0. 0.016(2) 0.004(1) 0.0066(4)
O2 0.120(4) 0. 0. 0.0116(9) -0.0009(8) 0.0060(7)
O3 0.009(1) 0.002(1) 0. 0.005(1) 0. 0.0146(3)
O4 0.009(1) 0.002(1) 0. 0.005(1) 0. 0.0146(3)

loop_
_atom_site_label
_atom_site_type_symbol
_atom_site_symmetry_multiplicity
_atom_site_Wyckoff_symbol
_atom_site_fract_x
_atom_site_fract_y
_atom_site_fract_z
_atom_site_occupancy
_atom_site_attached_hydrogens
_atom_site_calc_flag
Pb1 Pb2+ 4 h 0. 0.5035(3) 0.38695(5) 1. 0 d
Sr1 Sr2+ 4 h 0. -0.0010(3) 0.21959(6) 0.984(6) 0 d
Ca1 Ca2+ 2 a 0. 0. 0. 0.27(2) 0 d
Y1 Y3+ 2 a 0. 0. 0. 0.73(2) 0 d
Cu1 Cu2+ 2 d 0. 0. 0.5 0.989(7) 0 d
Cu2 Cu2+ 4 h 0. 0.5010(3) 0.10597(5) 0.990(5) 0 d
O1 O2- 4 h 0. 0.4955(5) 0.25177(8) 0.965(6) 0 d
O2 O2- 4 h 0. -0.0630(5) 0.3844(1) 0.900(9) 0 d
O3 O2- 4 g 0.25 0.25 0.0943(2) 1. 0 d
O4 O2- 4 g 0.25 0.25 -0.0951(2) 1. 0 d

loop_
_atom_type_symbol
_atom_type_oxidation_number
Pb2+ 2.000
Sr2+ 2.000
Ca2+ 2.000
Y3+ 3.000
Cu2+ 1.615
O2- -2.000
